data_2205418
loop_
_publ_author_name
'Ali, Hapipah M.'
'Abdul Halim, Siti Nadiah'
'Koushik, Saha'
'Hj. Lajis, Nordin'
'Basirun, Wan Jefri'
'Ng, Seik Weng'

_publ_section_title Bis(3-bromo-1-oxidoanthraquinone-\k^2^<i>O</i>^1^,<i>O</i>^9^)bis(pyridine-\k<i>N</i>)zinc(II)
_journal_issue 4
_journal_name_full 'Acta Crystallographica Section E'
_journal_page_first m691
_journal_page_last m692
_journal_paper_doi 10.1107/S1600536805007592
_journal_volume 61
_journal_year 2005
_chemical_formula_iupac '[Zn (C14 H6 Br O3)2 (C5 H5 N)2]'
_chemical_formula_moiety 'C38 H22 Br2 N2 O6 Zn'
_chemical_formula_sum 'C38 H22 Br2 N2 O6 Zn'
_chemical_formula_weight 827.77
_chemical_name_systematic
;
Bis(3-bromo-1-oxidoanthraquinone-\kO^1^,O^9^)bis(pyridine-\kN)zinc(II)
;
_space_group_IT_number 2
_symmetry_cell_setting triclinic
_symmetry_space_group_name_Hall '-P 1'
_symmetry_space_group_name_H-M 'P -1'
_atom_sites_solution_hydrogens geom
_atom_sites_solution_primary direct
_atom_sites_solution_secondary difmap
_audit_creation_method SHELXL-97
_cell_angle_alpha 105.4770(10)
_cell_angle_beta 106.1190(10)
_cell_angle_gamma 99.2270(10)
_cell_formula_units_Z 1
_cell_length_a 8.0912(6)
_cell_length_b 9.6445(7)
_cell_length_c 11.3013(8)
_cell_measurement_reflns_used 2899
_cell_measurement_temperature 295(2)
_cell_measurement_theta_max 27.1
_cell_measurement_theta_min 2.0
_cell_volume 789.90(10)
_computing_cell_refinement 'SAINT (Bruker, 2001)'
_computing_data_collection 'SMART (Bruker, 2001)'
_computing_data_reduction SAINT
_computing_molecular_graphics 'ORTEPII (Johnson, 1976)'
_computing_publication_material SHELXL97
_computing_structure_refinement 'SHELXL97 (Sheldrick, 1997)'
_computing_structure_solution 'SHELXS97 (Sheldrick, 1997)'
_diffrn_ambient_temperature 295(2)
_diffrn_measured_fraction_theta_full 0.98
_diffrn_measured_fraction_theta_max 0.98
_diffrn_measurement_device_type 'Bruker SMART area-detector'
_diffrn_measurement_method '\f and \w'
_diffrn_radiation_monochromator graphite
_diffrn_radiation_source 'medium-focus sealed tube'
_diffrn_radiation_type MoK\a
_diffrn_radiation_wavelength 0.71073
_diffrn_reflns_av_R_equivalents 0.0189
_diffrn_reflns_av_sigmaI/netI 0.0305
_diffrn_reflns_limit_h_max 10
_diffrn_reflns_limit_h_min -9
_diffrn_reflns_limit_k_max 12
_diffrn_reflns_limit_k_min -12
_diffrn_reflns_limit_l_max 14
_diffrn_reflns_limit_l_min -13
_diffrn_reflns_number 6723
_diffrn_reflns_theta_full 27.1
_diffrn_reflns_theta_max 27.1
_diffrn_reflns_theta_min 2.0
_diffrn_standards_decay_% 0
_diffrn_standards_interval_count 0
_diffrn_standards_interval_time 0
_diffrn_standards_number 0
_exptl_absorpt_coefficient_mu 3.361
_exptl_absorpt_correction_T_max 0.695
_exptl_absorpt_correction_T_min 0.404
_exptl_absorpt_correction_type multi-scan
_exptl_absorpt_process_details '(SADABS; Bruker, 2001)'
_exptl_crystal_colour Red
_exptl_crystal_density_diffrn 1.740
_exptl_crystal_density_method 'not measured'
_exptl_crystal_description Block
_exptl_crystal_F_000 412
_exptl_crystal_size_max 0.48
_exptl_crystal_size_mid 0.28
_exptl_crystal_size_min 0.11
_refine_diff_density_max 0.82
_refine_diff_density_min -0.70
_refine_ls_extinction_method none
_refine_ls_goodness_of_fit_ref 1.02
_refine_ls_hydrogen_treatment constr
_refine_ls_matrix_type full
_refine_ls_number_parameters 223
_refine_ls_number_reflns 3409
_refine_ls_number_restraints 0
_refine_ls_restrained_S_all 1.02
_refine_ls_R_factor_all 0.061
_refine_ls_R_factor_gt 0.044
_refine_ls_shift/su_max 0.001
_refine_ls_shift/su_mean 0.001
_refine_ls_structure_factor_coef Fsqd
_refine_ls_weighting_details 'calc w = 1/[\s^2^(Fo^2^)+(0.0725P)^2^+0.6848P] where P = (Fo^2^+2Fc^2^)/3'
_refine_ls_weighting_scheme calc
_refine_ls_wR_factor_gt 0.118
_refine_ls_wR_factor_ref 0.131
_reflns_number_gt 2670
_reflns_number_total 3409
_reflns_threshold_expression I>2\s(I)
_cod_data_source_file bt6623.cif
_cod_data_source_block I
_cod_depositor_comments
;
The following automatic conversions were performed:
'_symmetry_cell_setting' value 'Triclinic' changed to 'triclinic'
according to '/home/saulius/struct/CIF-dictionaries/cif_core.dic'
dictionary named 'cif_core.dic' version 2.4.1 from 2010-06-29.

Automatic conversion script
Id: cif_fix_enum 1527 2010-12-29 10:47:43Z saulius 

The following automatic conversions were performed:

'_symmetry_cell_setting' value 'Triclinic' changed to 'triclinic'
according to /home/saulius/struct/CIF-dictionaries/cif_core.dic
dictionary named 'cif_core.dic' version 2.4.1 from 2010-06-29.

Automatic conversion script
Id: cif_fix_values 1715 2011-07-08 13:25:40Z adriana 
;
_cod_database_code 2205418
_cod_database_fobs_code 2205418

loop_
_symmetry_equiv_pos_as_xyz
'x, y, z'
'-x, -y, -z'

loop_
_atom_site_label
_atom_site_fract_x
_atom_site_fract_y
_atom_site_fract_z
_atom_site_U_iso_or_equiv
_atom_site_adp_type
_atom_site_calc_flag
_atom_site_refinement_flags
_atom_site_occupancy
_atom_site_type_symbol
Br1 0.31981(7) 0.08265(7) -0.16316(5) 0.0860(2) Uani d . 1 Br
Zn1 0.5000 0.5000 0.5000 0.03690(17) Uani d S 1 Zn
O1 0.4878(3) 0.3706(3) 0.3235(2) 0.0435(6) Uani d . 1 O
O2 0.4081(3) 0.6436(3) 0.4003(2) 0.0428(5) Uani d . 1 O
O3 0.1090(5) 0.5811(5) -0.1037(3) 0.0930(10) Uani d . 1 O
N1 0.2242(4) 0.3825(3) 0.4685(3) 0.0403(6) Uani d . 1 N
C1 0.3525(4) 0.4970(4) 0.1804(3) 0.0400(10) Uani d . 1 C
C2 0.4219(4) 0.3779(4) 0.2097(3) 0.0390(10) Uani d . 1 C
C3 0.4157(5) 0.2556(4) 0.1011(4) 0.0480(10) Uani d . 1 C
C4 0.3391(5) 0.2520(5) -0.0231(4) 0.0550(10) Uani d . 1 C
C5 0.2690(5) 0.3638(5) -0.0527(4) 0.0560(10) Uani d . 1 C
C6 0.2745(5) 0.4845(4) 0.0462(3) 0.0470(10) Uani d . 1 C
C7 0.1929(5) 0.6014(5) 0.0107(4) 0.0610(10) Uani d . 1 C
C8 0.2138(5) 0.7386(5) 0.1149(4) 0.0520(10) Uani d . 1 C
C9 0.1538(6) 0.8594(6) 0.0863(6) 0.079(2) Uani d . 1 C
C10 0.1744(6) 0.9897(5) 0.1817(5) 0.0620(10) Uani d . 1 C
C11 0.2645(7) 1.0002(6) 0.3072(6) 0.080(2) Uani d . 1 C
C12 0.3217(6) 0.8824(5) 0.3404(5) 0.0570(10) Uani d . 1 C
C13 0.2963(5) 0.7525(4) 0.2449(4) 0.0460(10) Uani d . 1 C
C14 0.3560(4) 0.6270(4) 0.2815(3) 0.0380(10) Uani d . 1 C
C15 0.0890(5) 0.3677(4) 0.3643(4) 0.0470(10) Uani d . 1 C
C16 -0.0849(5) 0.3073(4) 0.3468(4) 0.0530(10) Uani d . 1 C
C17 -0.1227(5) 0.2583(5) 0.4411(4) 0.0580(10) Uani d . 1 C
C18 0.0153(6) 0.2697(6) 0.5486(4) 0.0690(10) Uani d . 1 C
C19 0.1848(5) 0.3335(5) 0.5595(4) 0.0580(10) Uani d . 1 C
H3 0.4648 0.1785 0.1162 0.058 Uiso calc R 1 H
H5 0.2181 0.3575 -0.1391 0.068 Uiso calc R 1 H
H9 0.0983 0.8503 -0.0003 0.095 Uiso calc R 1 H
H10 0.1296 1.0670 0.1622 0.075 Uiso calc R 1 H
H11 0.2885 1.0900 0.3732 0.096 Uiso calc R 1 H
H12 0.3770 0.8926 0.4273 0.068 Uiso calc R 1 H
H15 0.1134 0.4001 0.2991 0.057 Uiso calc R 1 H
H16 -0.1754 0.3000 0.2719 0.063 Uiso calc R 1 H
H17 -0.2395 0.2180 0.4325 0.069 Uiso calc R 1 H
H18 -0.0059 0.2346 0.6134 0.083 Uiso calc R 1 H
H19 0.2772 0.3432 0.6342 0.070 Uiso calc R 1 H

loop_
_atom_site_aniso_label
_atom_site_aniso_U_11
_atom_site_aniso_U_22
_atom_site_aniso_U_33
_atom_site_aniso_U_12
_atom_site_aniso_U_13
_atom_site_aniso_U_23
Br1 0.0864(4) 0.0933(4) 0.0518(3) 0.0104(3) 0.0251(3) -0.0128(3)
Zn1 0.0433(3) 0.0400(3) 0.0269(3) 0.0106(2) 0.0056(2) 0.0165(2)
O1 0.0550(10) 0.0400(10) 0.0340(10) 0.0150(10) 0.0110(10) 0.0130(10)
O2 0.0530(10) 0.0400(10) 0.0360(10) 0.0160(10) 0.0100(10) 0.0160(10)
O3 0.097(3) 0.122(3) 0.050(2) 0.023(2) -0.010(2) 0.051(2)
N1 0.041(2) 0.044(2) 0.035(2) 0.0100(10) 0.0090(10) 0.0160(10)
C1 0.037(2) 0.048(2) 0.031(2) 0.0030(10) 0.0050(10) 0.0160(10)
C2 0.039(2) 0.042(2) 0.033(2) 0.0050(10) 0.0090(10) 0.0120(10)
C3 0.046(2) 0.055(2) 0.038(2) 0.006(2) 0.013(2) 0.011(2)
C4 0.047(2) 0.065(2) 0.036(2) -0.002(2) 0.014(2) 0.001(2)
C5 0.050(2) 0.080(3) 0.027(2) -0.001(2) 0.006(2) 0.016(2)
C6 0.041(2) 0.065(2) 0.034(2) 0.003(2) 0.0060(10) 0.025(2)
C7 0.050(2) 0.082(3) 0.051(2) 0.006(2) 0.004(2) 0.043(2)
C8 0.040(2) 0.059(2) 0.064(2) 0.010(2) 0.007(2) 0.045(2)
C9 0.057(3) 0.101(4) 0.101(4) 0.020(3) 0.012(2) 0.081(4)
C10 0.067(3) 0.047(2) 0.096(3) 0.025(2) 0.027(2) 0.054(2)
C11 0.086(3) 0.054(3) 0.121(5) 0.029(2) 0.045(3) 0.048(3)
C12 0.063(2) 0.053(2) 0.068(3) 0.022(2) 0.024(2) 0.034(2)
C13 0.041(2) 0.047(2) 0.059(2) 0.011(2) 0.016(2) 0.035(2)
C14 0.032(2) 0.047(2) 0.039(2) 0.0070(10) 0.0050(10) 0.029(2)
C15 0.049(2) 0.053(2) 0.040(2) 0.008(2) 0.009(2) 0.024(2)
C16 0.045(2) 0.057(2) 0.046(2) 0.007(2) 0.003(2) 0.018(2)
C17 0.044(2) 0.068(3) 0.052(2) 0.004(2) 0.016(2) 0.014(2)
C18 0.058(2) 0.099(4) 0.052(2) 0.004(2) 0.019(2) 0.036(2)
C19 0.049(2) 0.086(3) 0.041(2) 0.011(2) 0.012(2) 0.030(2)

loop_
_atom_type_symbol
_atom_type_description
_atom_type_scat_dispersion_real
_atom_type_scat_dispersion_imag
_atom_type_scat_source
C C 0.0033 0.0016 'International Tables Vol C Tables 4.2.6.8 and 6.1.1.4'
H H 0.0000 0.0000 'International Tables Vol C Tables 4.2.6.8 and 6.1.1.4'
N N 0.0061 0.0033 'International Tables Vol C Tables 4.2.6.8 and 6.1.1.4'
O O 0.0106 0.0060 'International Tables Vol C Tables 4.2.6.8 and 6.1.1.4'
Zn Zn 0.2839 1.4301 'International Tables Vol C Tables 4.2.6.8 and 6.1.1.4'
Br Br -0.2901 2.4595 'International Tables Vol C Tables 4.2.6.8 and 6.1.1.4'

loop_
_geom_angle_atom_site_label_1
_geom_angle_atom_site_label_2
_geom_angle_atom_site_label_3
_geom_angle_site_symmetry_1
_geom_angle_site_symmetry_3
_geom_angle
_geom_angle_publ_flag
O1 Zn1 O1 . 2_666 180 yes
O1 Zn1 O2 . . 84.80(10) yes
O1 Zn1 O2 . 2_666 95.20(10) yes
O1 Zn1 N1 . . 91.10(10) yes
O1 Zn1 N1 . 2_666 88.90(10) yes
O1 Zn1 O2 2_666 . 95.20(10) no
O1 Zn1 O2 2_666 2_666 84.80(10) no
O1 Zn1 N1 2_666 . 88.90(10) no
O1 Zn1 N1 2_666 2_666 91.10(10) no
O2 Zn1 O2 . 2_666 180 yes
O2 Zn1 N1 . . 91.60(10) yes
O2 Zn1 N1 . 2_666 88.40(10) yes
O2 Zn1 N1 2_666 . 88.40(10) no
O2 Zn1 N1 2_666 2_666 91.60(10) no
N1 Zn1 N1 . 2_666 180 yes
C2 O1 Zn1 . . 131.5(2) no
C14 O2 Zn1 . . 130.8(2) no
C15 N1 C19 . . 116.5(3) no
C15 N1 Zn1 . . 122.2(2) no
C19 N1 Zn1 . . 121.1(2) no
C2 C1 C6 . . 118.6(3) no
C2 C1 C14 . . 121.9(3) no
C6 C1 C14 . . 119.5(3) no
O1 C2 C1 . . 125.6(3) no
O1 C2 C3 . . 117.3(3) no
C1 C2 C3 . . 117.1(3) no
C4 C3 C2 . . 120.6(4) no
C3 C4 C5 . . 122.9(4) no
C3 C4 Br1 . . 119.1(3) no
C5 C4 Br1 . . 117.9(3) no
C6 C5 C4 . . 119.3(3) no
C5 C6 C1 . . 121.5(4) no
C5 C6 C7 . . 117.9(3) no
C1 C6 C7 . . 120.6(4) no
O3 C7 C8 . . 121.7(4) no
O3 C7 C6 . . 119.8(5) no
C8 C7 C6 . . 118.6(3) no
C13 C8 C9 . . 118.7(4) no
C13 C8 C7 . . 120.1(3) no
C9 C8 C7 . . 121.2(4) no
C10 C9 C8 . . 122.3(5) no
C11 C10 C9 . . 116.6(4) no
C10 C11 C12 . . 123.0(5) no
C13 C12 C11 . . 119.6(4) no
C12 C13 C8 . . 119.7(3) no
C12 C13 C14 . . 119.2(3) no
C8 C13 C14 . . 121.2(4) no
O2 C14 C1 . . 124.5(3) no
O2 C14 C13 . . 116.3(3) no
C1 C14 C13 . . 119.2(3) no
N1 C15 C16 . . 123.9(3) no
C17 C16 C15 . . 118.8(4) no
C16 C17 C18 . . 118.4(4) no
C19 C18 C17 . . 119.1(4) no
N1 C19 C18 . . 123.3(4) no
C4 C3 H3 . . 119.7 no
C2 C3 H3 . . 119.7 no
C6 C5 H5 . . 120.4 no
C4 C5 H5 . . 120.4 no
C10 C9 H9 . . 118.8 no
C8 C9 H9 . . 118.8 no
C11 C10 H10 . . 121.7 no
C9 C10 H10 . . 121.7 no
C10 C11 H11 . . 118.5 no
C12 C11 H11 . . 118.5 no
C13 C12 H12 . . 120.2 no
C11 C12 H12 . . 120.2 no
N1 C15 H15 . . 118.1 no
C16 C15 H15 . . 118.1 no
C17 C16 H16 . . 120.6 no
C15 C16 H16 . . 120.6 no
C16 C17 H17 . . 120.8 no
C18 C17 H17 . . 120.8 no
C19 C18 H18 . . 120.4 no
C17 C18 H18 . . 120.4 no
N1 C19 H19 . . 118.4 no
C18 C19 H19 . . 118.4 no

loop_
_geom_bond_atom_site_label_1
_geom_bond_atom_site_label_2
_geom_bond_site_symmetry_2
_geom_bond_distance
_geom_bond_publ_flag
Br1 C4 . 1.897(4) no
Zn1 O1 . 2.017(2) yes
Zn1 O1 2_666 2.017(2) no
Zn1 O2 . 2.107(2) yes
Zn1 O2 2_666 2.107(2) no
Zn1 N1 . 2.219(3) yes
Zn1 N1 2_666 2.219(3) no
O1 C2 . 1.274(4) no
O2 C14 . 1.247(4) no
O3 C7 . 1.227(5) no
N1 C15 . 1.322(4) no
N1 C19 . 1.332(5) no
C1 C2 . 1.433(5) no
C1 C6 . 1.435(4) no
C1 C14 . 1.444(5) no
C2 C3 . 1.441(5) no
C3 C4 . 1.356(5) no
C4 C5 . 1.370(6) no
C5 C6 . 1.366(6) no
C6 C7 . 1.484(6) no
C7 C8 . 1.467(7) no
C8 C13 . 1.395(5) no
C8 C9 . 1.411(6) no
C9 C10 . 1.370(8) no
C10 C11 . 1.370(7) no
C11 C12 . 1.396(6) no
C12 C13 . 1.359(6) no
C13 C14 . 1.487(4) no
C15 C16 . 1.371(5) no
C16 C17 . 1.363(6) no
C17 C18 . 1.368(6) no
C18 C19 . 1.367(6) no
C3 H3 . 0.93 no
C5 H5 . 0.93 no
C9 H9 . 0.93 no
C10 H10 . 0.93 no
C11 H11 . 0.93 no
C12 H12 . 0.93 no
C15 H15 . 0.93 no
C16 H16 . 0.93 no
C17 H17 . 0.93 no
C18 H18 . 0.93 no
C19 H19 . 0.93 no

loop_
_geom_torsion_atom_site_label_1
_geom_torsion_atom_site_label_2
_geom_torsion_atom_site_label_3
_geom_torsion_atom_site_label_4
_geom_torsion_site_symmetry_1
_geom_torsion
_geom_torsion_publ_flag
O2 Zn1 O1 C2 . -9.7(3) no
O2 Zn1 O1 C2 2_666 170.3(3) no
N1 Zn1 O1 C2 2_666 -98.2(3) no
N1 Zn1 O1 C2 . 81.8(3) no
O1 Zn1 O2 C14 2_666 -173.0(3) no
O1 Zn1 O2 C14 . 7.0(3) no
N1 Zn1 O2 C14 2_666 96.1(3) no
N1 Zn1 O2 C14 . -83.9(3) no
O1 Zn1 N1 C15 2_666 126.3(3) no
O1 Zn1 N1 C15 . -53.7(3) no
O2 Zn1 N1 C15 . 31.2(3) no
O2 Zn1 N1 C15 2_666 -148.8(3) no
O1 Zn1 N1 C19 2_666 -48.3(3) no
O1 Zn1 N1 C19 . 131.7(3) no
O2 Zn1 N1 C19 . -143.5(3) no
O2 Zn1 N1 C19 2_666 36.5(3) no
Zn1 O1 C2 C1 . 7.3(5) no
Zn1 O1 C2 C3 . -172.4(2) no
C6 C1 C2 O1 . -176.9(3) no
C14 C1 C2 O1 . 2.0(5) no
C6 C1 C2 C3 . 2.8(5) no
C14 C1 C2 C3 . -178.3(3) no
O1 C2 C3 C4 . 176.6(3) no
C1 C2 C3 C4 . -3.1(5) no
C2 C3 C4 C5 . 2.0(6) no
C2 C3 C4 Br1 . -175.8(3) no
C3 C4 C5 C6 . -0.4(6) no
Br1 C4 C5 C6 . 177.4(3) no
C4 C5 C6 C1 . 0.1(6) no
C4 C5 C6 C7 . -178.3(3) no
C2 C1 C6 C5 . -1.4(5) no
C14 C1 C6 C5 . 179.7(3) no
C2 C1 C6 C7 . 177.0(3) no
C14 C1 C6 C7 . -1.9(5) no
C5 C6 C7 O3 . 6.8(6) no
C1 C6 C7 O3 . -171.6(4) no
C5 C6 C7 C8 . -173.7(3) no
C1 C6 C7 C8 . 7.8(5) no
O3 C7 C8 C13 . 174.3(4) no
C6 C7 C8 C13 . -5.2(6) no
O3 C7 C8 C9 . -6.6(6) no
C6 C7 C8 C9 . 174.0(4) no
C13 C8 C9 C10 . 0.3(6) no
C7 C8 C9 C10 . -178.9(4) no
C8 C9 C10 C11 . 3.0(7) no
C9 C10 C11 C12 . -4.9(7) no
C10 C11 C12 C13 . 3.3(7) no
C11 C12 C13 C8 . 0.2(6) no
C11 C12 C13 C14 . -179.3(4) no
C9 C8 C13 C12 . -1.9(6) no
C7 C8 C13 C12 . 177.3(4) no
C9 C8 C13 C14 . 177.6(3) no
C7 C8 C13 C14 . -3.2(5) no
Zn1 O2 C14 C1 . -1.9(5) no
Zn1 O2 C14 C13 . 178.8(2) no
C2 C1 C14 O2 . -4.6(5) no
C6 C1 C14 O2 . 174.3(3) no
C2 C1 C14 C13 . 174.7(3) no
C6 C1 C14 C13 . -6.4(5) no
C12 C13 C14 O2 . 8.1(5) no
C8 C13 C14 O2 . -171.5(3) no
C12 C13 C14 C1 . -171.3(3) no
C8 C13 C14 C1 . 9.2(5) no
C19 N1 C15 C16 . 0.7(6) no
Zn1 N1 C15 C16 . -174.2(3) no
N1 C15 C16 C17 . -0.5(6) no
C15 C16 C17 C18 . -0.8(7) no
C16 C17 C18 C19 . 1.9(7) no
C15 N1 C19 C18 . 0.5(6) no
Zn1 N1 C19 C18 . 175.4(4) no
C17 C18 C19 N1 . -1.8(8) no
